data_4030136
loop_
_publ_author_name
'Mukhina, Olga A.'
'Kumar, N. N. Bhuvan'
'Cowger, Teresa M.'
'Kutateladze, Andrei G.'

_publ_section_title
;
 Photoassisted diversity-oriented synthesis: accessing 2,6-epoxyazocane
 (oxamorphan) cores.
;
_journal_issue 22
_journal_name_full 'The Journal of organic chemistry'
_journal_page_first 10956
_journal_page_last 10971
_journal_paper_doi 10.1021/jo5019848
_journal_volume 79
_journal_year 2014
_chemical_formula_moiety 'C20 H18 N2 O4'
_chemical_formula_sum 'C20 H18 N2 O4'
_chemical_formula_weight 350.36
_space_group_IT_number 14
_symmetry_cell_setting monoclinic
_symmetry_space_group_name_Hall '-P 2yn'
_symmetry_space_group_name_H-M 'P 1 21/n 1'
_atom_sites_solution_hydrogens geom
_atom_sites_solution_primary direct
_atom_sites_solution_secondary difmap
_audit_creation_method SHELXL-97
_cell_angle_alpha 90.00
_cell_angle_beta 101.7440(10)
_cell_angle_gamma 90.00
_cell_formula_units_Z 4
_cell_length_a 7.4392(2)
_cell_length_b 21.5625(6)
_cell_length_c 10.4467(3)
_cell_measurement_reflns_used 9678
_cell_measurement_temperature 296(2)
_cell_measurement_theta_max 28.17
_cell_measurement_theta_min 2.20
_cell_volume 1640.65(8)
_computing_cell_refinement 'Bruker SAINT'
_computing_data_collection 'Bruker APEX2'
_computing_data_reduction 'Bruker SAINT'
_computing_molecular_graphics 'Bruker SHELXTL'
_computing_publication_material 'Bruker SHELXTL'
_computing_structure_refinement 'SHELXL-97 (Sheldrick, 2008)'
_computing_structure_solution 'SHELXS-97 (Sheldrick, 2008)'
_diffrn_ambient_temperature 296(2)
_diffrn_detector_area_resol_mean 8.33
_diffrn_measured_fraction_theta_full 0.999
_diffrn_measured_fraction_theta_max 0.999
_diffrn_measurement_device_type 'Bruker D8 APEX II Diffractometer'
_diffrn_measurement_method '\f and \w scans'
_diffrn_radiation_monochromator graphite
_diffrn_radiation_source 'fine-focus sealed tube'
_diffrn_radiation_type MoK\a
_diffrn_radiation_wavelength 0.71073
_diffrn_reflns_av_R_equivalents 0.0266
_diffrn_reflns_av_sigmaI/netI 0.0047
_diffrn_reflns_limit_h_max 9
_diffrn_reflns_limit_h_min -9
_diffrn_reflns_limit_k_max 26
_diffrn_reflns_limit_k_min -26
_diffrn_reflns_limit_l_max 12
_diffrn_reflns_limit_l_min -12
_diffrn_reflns_number 101727
_diffrn_reflns_theta_full 25.69
_diffrn_reflns_theta_max 25.69
_diffrn_reflns_theta_min 1.89
_exptl_absorpt_coefficient_mu 0.100
_exptl_absorpt_correction_T_max 0.9803
_exptl_absorpt_correction_T_min 0.9517
_exptl_absorpt_correction_type multi-scan
_exptl_crystal_colour colourless
_exptl_crystal_density_diffrn 1.418
_exptl_crystal_density_method 'not measured'
_exptl_crystal_description rectangular
_exptl_crystal_F_000 736
_exptl_crystal_size_max 0.50
_exptl_crystal_size_mid 0.50
_exptl_crystal_size_min 0.20
_refine_diff_density_max 0.437
_refine_diff_density_min -0.429
_refine_diff_density_rms 0.044
_refine_ls_extinction_method none
_refine_ls_goodness_of_fit_ref 1.005
_refine_ls_matrix_type full
_refine_ls_number_parameters 236
_refine_ls_number_reflns 3105
_refine_ls_number_restraints 0
_refine_ls_restrained_S_all 1.005
_refine_ls_R_factor_all 0.0412
_refine_ls_R_factor_gt 0.0403
_refine_ls_shift/su_max 0.000
_refine_ls_shift/su_mean 0.000
_refine_ls_structure_factor_coef Fsqd
_refine_ls_weighting_details 'calc w=1/[\s^2^(Fo^2^)+(0.0612P)^2^+0.6403P] where P=(Fo^2^+2Fc^2^)/3'
_refine_ls_weighting_scheme calc
_refine_ls_wR_factor_gt 0.1096
_refine_ls_wR_factor_ref 0.1106
_reflns_number_gt 2999
_reflns_number_total 3105
_reflns_threshold_expression >2sigma(I)
_cod_data_source_file jo5019848_si_002.cif
_cod_data_source_block compound_40_oam40489
_cod_depositor_comments
;
The following automatic conversions were performed:

'_symmetry_cell_setting' value 'Monoclinic' changed to 'monoclinic'
according to
/home/saulius/struct/COD-crude-data--automatic-downloads/rss-feeds/ACS/lib/dictionaries/cif_core.dic
dictionary named 'cif_core.dic' version 2.4.2 from 2011-04-26.

Automatic conversion script
Id: cif_fix_values 2827 2014-09-09 07:05:25Z andrius 

 Adding full bibliography for 4030135--4030137.cif.
;
_cod_original_sg_symbol_H-M 'P2(1)/n  '
_cod_database_code 4030136

loop_
_symmetry_equiv_pos_as_xyz
'x, y, z'
'-x+1/2, y+1/2, -z+1/2'
'-x, -y, -z'
'x-1/2, -y-1/2, z-1/2'

loop_
_atom_site_label
_atom_site_type_symbol
_atom_site_fract_x
_atom_site_fract_y
_atom_site_fract_z
_atom_site_U_iso_or_equiv
_atom_site_adp_type
_atom_site_occupancy
_atom_site_symmetry_multiplicity
_atom_site_calc_flag
_atom_site_refinement_flags
C300 C 0.25294(19) 0.11947(6) 0.34153(13) 0.0336(3) Uani 1 1 d .
H30A H 0.3548 0.0910 0.3453 0.040 Uiso 1 1 calc R
H30B H 0.2125 0.1167 0.4240 0.040 Uiso 1 1 calc R
O2 O 0.3882(2) 0.21672(8) 0.60335(13) 0.0753(4) Uani 1 1 d .
O3 O -0.03747(12) 0.14879(4) 0.21966(10) 0.0349(2) Uani 1 1 d .
O4 O 0.28711(13) 0.04612(4) 0.10006(10) 0.0383(2) Uani 1 1 d .
H4 H 0.2260 0.0144 0.0845 0.057 Uiso 1 1 calc R
C100 C 0.31901(18) 0.18523(6) 0.32472(13) 0.0332(3) Uani 1 1 d .
H1 H 0.2295 0.2146 0.3470 0.040 Uiso 1 1 calc R
C200 C 0.09690(17) 0.09995(6) 0.23175(12) 0.0294(3) Uani 1 1 d .
O123 O 0.5633(2) 0.13779(8) 0.61076(16) 0.0816(5) Uani 1 1 d .
N124 N 0.48612(18) 0.18267(7) 0.55517(13) 0.0482(3) Uani 1 1 d .
C3 C 0.5044(2) 0.19532(8) 0.41834(15) 0.0445(4) Uani 1 1 d .
H3A H 0.5957 0.1679 0.3948 0.053 Uiso 1 1 calc R
H3B H 0.5448 0.2377 0.4112 0.053 Uiso 1 1 calc R
C4 C 0.01036(18) 0.03928(6) 0.26372(13) 0.0318(3) Uani 1 1 d .
C5 C -0.18232(19) 0.03426(7) 0.24214(14) 0.0365(3) Uani 1 1 d .
C6 C -0.2616(2) -0.02067(7) 0.27542(15) 0.0440(4) Uani 1 1 d .
H6 H -0.3887 -0.0245 0.2595 0.053 Uiso 1 1 calc R
C7 C -0.1537(2) -0.06906(7) 0.33133(15) 0.0466(4) Uani 1 1 d .
H7 H -0.2083 -0.1055 0.3522 0.056 Uiso 1 1 calc R
C8 C -0.20201(19) 0.13230(7) 0.13176(15) 0.0404(3) Uani 1 1 d .
H8 H -0.2825 0.1687 0.1165 0.048 Uiso 1 1 calc R
N125 N -0.29178(16) 0.08425(6) 0.19330(14) 0.0458(3) Uani 1 1 d .
H9 H -0.4053 0.0867 0.1990 0.055 Uiso 1 1 calc R
C10 C 0.0354(2) -0.06412(7) 0.35694(15) 0.0461(4) Uani 1 1 d .
H10 H 0.1082 -0.0966 0.3967 0.055 Uiso 1 1 calc R
C11 C 0.1154(2) -0.01024(7) 0.32268(14) 0.0380(3) Uani 1 1 d .
H11 H 0.2427 -0.0071 0.3395 0.046 Uiso 1 1 calc R
C12 C -0.1632(2) 0.11090(7) 0.00335(15) 0.0418(3) Uani 1 1 d .
H12 H -0.2591 0.1094 -0.0692 0.050 Uiso 1 1 calc R
C13 C 0.0027(2) 0.09409(6) -0.00990(14) 0.0373(3) Uani 1 1 d .
H13 H 0.0189 0.0793 -0.0904 0.045 Uiso 1 1 calc R
C14 C 0.16709(17) 0.09810(6) 0.10189(13) 0.0297(3) Uani 1 1 d .
C15 C 0.28018(17) 0.15569(6) 0.08505(13) 0.0300(3) Uani 1 1 d .
C16 C 0.31901(19) 0.16720(7) -0.03843(14) 0.0365(3) Uani 1 1 d .
H16 H 0.2850 0.1380 -0.1045 0.044 Uiso 1 1 calc R
C17 C 0.4065(2) 0.22076(7) -0.06433(15) 0.0402(3) Uani 1 1 d .
H17 H 0.4323 0.2274 -0.1467 0.048 Uiso 1 1 calc R
C18 C 0.4552(2) 0.26443(7) 0.03316(15) 0.0403(3) Uani 1 1 d .
H18 H 0.5083 0.3017 0.0155 0.048 Uiso 1 1 calc R
C19 C 0.42505(19) 0.25278(6) 0.15657(15) 0.0378(3) Uani 1 1 d .
H19 H 0.4612 0.2821 0.2221 0.045 Uiso 1 1 calc R
C20 C 0.34113(17) 0.19784(6) 0.18584(13) 0.0311(3) Uani 1 1 d .

loop_
_atom_site_aniso_label
_atom_site_aniso_U_11
_atom_site_aniso_U_22
_atom_site_aniso_U_33
_atom_site_aniso_U_23
_atom_site_aniso_U_13
_atom_site_aniso_U_12
C300 0.0324(7) 0.0363(7) 0.0312(6) -0.0013(5) 0.0046(5) -0.0053(5)
O2 0.0896(11) 0.0889(10) 0.0488(7) -0.0215(7) 0.0175(7) 0.0044(9)
O3 0.0286(5) 0.0302(5) 0.0459(6) -0.0038(4) 0.0074(4) 0.0018(4)
O4 0.0346(5) 0.0296(5) 0.0524(6) -0.0056(4) 0.0128(4) 0.0012(4)
C100 0.0299(6) 0.0345(7) 0.0354(7) -0.0067(5) 0.0075(5) -0.0051(5)
C200 0.0251(6) 0.0284(6) 0.0344(7) -0.0015(5) 0.0058(5) -0.0003(5)
O123 0.0665(9) 0.0978(12) 0.0770(10) 0.0324(9) 0.0062(7) 0.0088(8)
N124 0.0397(7) 0.0595(8) 0.0416(7) -0.0049(6) -0.0009(6) -0.0143(6)
C3 0.0364(8) 0.0558(9) 0.0403(8) -0.0056(7) 0.0058(6) -0.0152(7)
C4 0.0311(6) 0.0319(7) 0.0325(6) -0.0022(5) 0.0072(5) -0.0043(5)
C5 0.0325(7) 0.0393(7) 0.0388(7) -0.0037(6) 0.0102(6) -0.0045(6)
C6 0.0391(8) 0.0505(9) 0.0445(8) -0.0036(7) 0.0134(6) -0.0151(7)
C7 0.0616(10) 0.0420(8) 0.0382(8) 0.0013(6) 0.0148(7) -0.0184(7)
C8 0.0267(7) 0.0378(7) 0.0552(9) 0.0016(6) 0.0050(6) 0.0037(5)
N125 0.0244(6) 0.0484(7) 0.0655(8) 0.0026(6) 0.0113(5) -0.0003(5)
C10 0.0580(10) 0.0369(8) 0.0419(8) 0.0063(6) 0.0067(7) -0.0041(7)
C11 0.0375(7) 0.0365(7) 0.0386(7) 0.0018(6) 0.0044(6) -0.0029(6)
C12 0.0327(7) 0.0432(8) 0.0442(8) 0.0044(6) -0.0047(6) -0.0042(6)
C13 0.0377(7) 0.0396(8) 0.0330(7) -0.0029(5) 0.0034(6) -0.0082(6)
C14 0.0269(6) 0.0283(6) 0.0337(7) -0.0032(5) 0.0058(5) -0.0004(5)
C15 0.0248(6) 0.0298(6) 0.0357(7) 0.0003(5) 0.0067(5) 0.0016(5)
C16 0.0347(7) 0.0393(7) 0.0358(7) -0.0026(6) 0.0081(5) -0.0007(6)
C17 0.0369(7) 0.0459(8) 0.0399(7) 0.0073(6) 0.0128(6) 0.0008(6)
C18 0.0362(7) 0.0334(7) 0.0528(9) 0.0069(6) 0.0127(6) -0.0027(6)
C19 0.0354(7) 0.0315(7) 0.0465(8) -0.0035(6) 0.0084(6) -0.0034(5)
C20 0.0261(6) 0.0302(6) 0.0372(7) -0.0013(5) 0.0072(5) -0.0002(5)

loop_
_atom_type_symbol
_atom_type_description
_atom_type_scat_dispersion_real
_atom_type_scat_dispersion_imag
_atom_type_scat_source
C C 0.0033 0.0016 'International Tables Vol C Tables 4.2.6.8 and 6.1.1.4'
H H 0.0000 0.0000 'International Tables Vol C Tables 4.2.6.8 and 6.1.1.4'
N N 0.0061 0.0033 'International Tables Vol C Tables 4.2.6.8 and 6.1.1.4'
O O 0.0106 0.0060 'International Tables Vol C Tables 4.2.6.8 and 6.1.1.4'

loop_
_geom_angle_atom_site_label_1
_geom_angle_atom_site_label_2
_geom_angle_atom_site_label_3
_geom_angle
C200 C300 C100 112.76(11)
C200 C300 H30A 109.0
C100 C300 H30A 109.0
C200 C300 H30B 109.0
C100 C300 H30B 109.0
H30A C300 H30B 107.8
C8 O3 C200 111.45(10)
C14 O4 H4 109.5
C300 C100 C20 112.18(11)
C300 C100 C3 109.13(12)
C20 C100 C3 109.00(11)
C300 C100 H1 108.8
C20 C100 H1 108.8
C3 C100 H1 108.8
O3 C200 C300 105.92(10)
O3 C200 C4 109.28(10)
C300 C200 C4 111.41(11)
O3 C200 C14 107.07(10)
C300 C200 C14 109.07(10)
C4 C200 C14 113.71(10)
O123 N124 O2 123.40(16)
O123 N124 C3 118.68(16)
O2 N124 C3 117.86(15)
N124 C3 C100 109.89(11)
N124 C3 H3A 109.7
C100 C3 H3A 109.7
N124 C3 H3B 109.7
C100 C3 H3B 109.7
H3A C3 H3B 108.2
C11 C4 C5 118.26(12)
C11 C4 C200 122.11(12)
C5 C4 C200 119.47(12)
N125 C5 C6 120.34(13)
N125 C5 C4 120.14(12)
C6 C5 C4 119.46(13)
C7 C6 C5 120.69(14)
C7 C6 H6 119.7
C5 C6 H6 119.7
C6 C7 C10 120.53(14)
C6 C7 H7 119.7
C10 C7 H7 119.7
O3 C8 N125 107.85(12)
O3 C8 C12 110.97(11)
N125 C8 C12 111.47(12)
O3 C8 H8 108.8
N125 C8 H8 108.8
C12 C8 H8 108.8
C5 N125 C8 115.45(11)
C5 N125 H9 122.3
C8 N125 H9 122.3
C7 C10 C11 119.25(15)
C7 C10 H10 120.4
C11 C10 H10 120.4
C4 C11 C10 121.75(14)
C4 C11 H11 119.1
C10 C11 H11 119.1
C13 C12 C8 122.15(13)
C13 C12 H12 118.9
C8 C12 H12 118.9
C12 C13 C14 121.99(13)
C12 C13 H13 119.0
C14 C13 H13 119.0
O4 C14 C13 110.65(11)
O4 C14 C15 105.91(10)
C13 C14 C15 109.57(11)
O4 C14 C200 110.66(10)
C13 C14 C200 108.28(10)
C15 C14 C200 111.77(10)
C20 C15 C16 118.92(12)
C20 C15 C14 122.95(12)
C16 C15 C14 118.10(12)
C17 C16 C15 121.54(13)
C17 C16 H16 119.2
C15 C16 H16 119.2
C16 C17 C18 119.34(13)
C16 C17 H17 120.3
C18 C17 H17 120.3
C19 C18 C17 119.90(13)
C19 C18 H18 120.0
C17 C18 H18 120.0
C18 C19 C20 121.56(13)
C18 C19 H19 119.2
C20 C19 H19 119.2
C15 C20 C19 118.48(12)
C15 C20 C100 121.54(11)
C19 C20 C100 119.98(12)

loop_
_geom_bond_atom_site_label_1
_geom_bond_atom_site_label_2
_geom_bond_distance
C300 C200 1.5160(17)
C300 C100 1.5225(18)
C300 H30A 0.9700
C300 H30B 0.9700
O2 N124 1.213(2)
O3 C8 1.4179(17)
O3 C200 1.4398(15)
O4 C14 1.4355(15)
O4 H4 0.8200
C100 C20 1.5176(18)
C100 C3 1.5351(19)
C100 H1 0.9800
C200 C4 1.5246(17)
C200 C14 1.5502(18)
O123 N124 1.211(2)
N124 C3 1.488(2)
C3 H3A 0.9700
C3 H3B 0.9700
C4 C11 1.391(2)
C4 C5 1.4091(19)
C5 N125 1.3841(19)
C5 C6 1.398(2)
C6 C7 1.372(2)
C6 H6 0.9300
C7 C10 1.381(2)
C7 H7 0.9300
C8 N125 1.4518(19)
C8 C12 1.501(2)
C8 H8 0.9800
N125 H9 0.8600
C10 C11 1.385(2)
C10 H10 0.9300
C11 H11 0.9300
C12 C13 1.320(2)
C12 H12 0.9300
C13 C14 1.5120(18)
C13 H13 0.9300
C14 C15 1.5300(17)
C15 C20 1.3949(18)
C15 C16 1.4002(19)
C16 C17 1.379(2)
C16 H16 0.9300
C17 C18 1.380(2)
C17 H17 0.9300
C18 C19 1.376(2)
C18 H18 0.9300
C19 C20 1.4015(19)
C19 H19 0.9300
